data_7712733
loop_
_publ_author_name
'Fischer, Paul J.'
'Roe, Charley B.'
'Stephenson, Jasmine N.'
'Dunscomb, Rachel J.'
'Carthy, Camille L.'
'Nataro, Chip'
'Young, Jr, Victor G'

_publ_section_title
;
 Exploring opportunities for tuning phenyltris(pyrazol-1-yl)borate
 donation by varying the extent of phenyl substituent fluorination.
;
_journal_name_full 'Dalton transactions (Cambridge, England : 2003)'
_journal_paper_doi 10.1039/d3dt00735a
_journal_year 2023
_chemical_formula_moiety 'C21 H18 B F3 Mo N6 O2'
_chemical_formula_sum 'C21 H18 B F3 Mo N6 O2'
_chemical_formula_weight 550.16
_chemical_name_common 22106z
_chemical_properties_physical Air-sensitive,Moisture-sensitive
_space_group_crystal_system monoclinic
_space_group_IT_number 14
_space_group_name_Hall '-P 2ybc'
_space_group_name_H-M_alt 'P 1 21/c 1'
_atom_sites_solution_hydrogens geom
_audit_creation_method SHELXL-2018/3
_audit_update_record
;
2023-02-23 deposited with the CCDC.	2023-03-29 downloaded from the CCDC.
;
_cell_angle_alpha 90
_cell_angle_beta 94.4542(14)
_cell_angle_gamma 90
_cell_formula_units_Z 8
_cell_length_a 20.9464(7)
_cell_length_b 13.3844(5)
_cell_length_c 15.8056(5)
_cell_measurement_reflns_used 2905
_cell_measurement_temperature 150(2)
_cell_measurement_theta_max 30.52
_cell_measurement_theta_min 2.18
_cell_volume 4417.8(3)
_computing_cell_refinement 'Bruker SAINT'
_computing_data_collection 'Bruker APEX3'
_computing_data_reduction 'Bruker SAINT'
_computing_molecular_graphics 'Bruker SHELXTL'
_computing_publication_material 'Bruker SHELXTL'
_computing_structure_refinement 'SHELXL-2018/3 (Sheldrick, 2018)'
_computing_structure_solution 'SHELXT-2018/2 (Sheldrick, 2018)'
_diffrn_ambient_temperature 150(2)
_diffrn_measured_fraction_theta_full 0.999
_diffrn_measured_fraction_theta_max 0.996
_diffrn_measurement_device_type 'Bruker PHOTON-III CPAD'
_diffrn_measurement_method '\f and \w scans'
_diffrn_radiation_type MoK\a
_diffrn_radiation_wavelength 0.71073
_diffrn_reflns_av_R_equivalents 0.0322
_diffrn_reflns_av_unetI/netI 0.0382
_diffrn_reflns_Laue_measured_fraction_full 0.999
_diffrn_reflns_Laue_measured_fraction_max 0.996
_diffrn_reflns_limit_h_max 28
_diffrn_reflns_limit_h_min -29
_diffrn_reflns_limit_k_max 15
_diffrn_reflns_limit_k_min -19
_diffrn_reflns_limit_l_max 22
_diffrn_reflns_limit_l_min -20
_diffrn_reflns_number 45071
_diffrn_reflns_point_group_measured_fraction_full 0.999
_diffrn_reflns_point_group_measured_fraction_max 0.996
_diffrn_reflns_theta_full 25.242
_diffrn_reflns_theta_max 30.537
_diffrn_reflns_theta_min 1.996
_diffrn_source micro-focus
_exptl_absorpt_coefficient_mu 0.651
_exptl_absorpt_correction_T_max 0.7457
_exptl_absorpt_correction_T_min 0.6102
_exptl_absorpt_correction_type multi-scan
_exptl_absorpt_process_details 'SADABS-2016/2, (Sheldrick, 2016)'
_exptl_crystal_colour Yellow
_exptl_crystal_density_diffrn 1.654
_exptl_crystal_description Plate
_exptl_crystal_F_000 2208
_exptl_crystal_recrystallization_method 'Re-crystallisation from solvent: THF/pentane'
_exptl_crystal_size_max 0.160
_exptl_crystal_size_mid 0.120
_exptl_crystal_size_min 0.025
_exptl_transmission_factor_max 0.7457
_exptl_transmission_factor_min 0.6102
_refine_diff_density_max 0.511
_refine_diff_density_min -0.865
_refine_diff_density_rms 0.079
_refine_ls_extinction_method none
_refine_ls_goodness_of_fit_ref 1.029
_refine_ls_hydrogen_treatment constr
_refine_ls_matrix_type full
_refine_ls_number_parameters 615
_refine_ls_number_reflns 13478
_refine_ls_number_restraints 0
_refine_ls_restrained_S_all 1.029
_refine_ls_R_factor_all 0.0421
_refine_ls_R_factor_gt 0.0297
_refine_ls_shift/su_max 0.003
_refine_ls_shift/su_mean 0.000
_refine_ls_structure_factor_coef Fsqd
_refine_ls_weighting_details 'w=1/[\s^2^(Fo^2^)+(0.0259P)^2^+2.8429P] where P=(Fo^2^+2Fc^2^)/3'
_refine_ls_weighting_scheme calc
_refine_ls_wR_factor_gt 0.0670
_refine_ls_wR_factor_ref 0.0738
_reflns_Friedel_coverage 0.000
_reflns_number_gt 11086
_reflns_number_total 13478
_reflns_threshold_expression 'I > 2\s(I)'
_cod_data_source_file d3dt00735a2.cif
_cod_data_source_block 22106z
_cod_original_sg_symbol_H-M 'P 21/c'
_cod_database_code 7712733
_shelx_shelxl_version_number 2018/3
_shelx_space_group_comment
;
The symmetry employed for this shelxl refinement is uniquely defined
by the following loop, which should always be used as a source of
symmetry information in preference to the above space-group names.
They are only intended as comments.
;
_shelx_estimated_absorpt_t_min 0.903
_shelx_estimated_absorpt_t_max 0.984

loop_
_space_group_symop_operation_xyz
'x, y, z'
'-x, y+1/2, -z+1/2'
'-x, -y, -z'
'x, -y-1/2, z-1/2'

loop_
_atom_site_label
_atom_site_type_symbol
_atom_site_fract_x
_atom_site_fract_y
_atom_site_fract_z
_atom_site_U_iso_or_equiv
_atom_site_adp_type
_atom_site_occupancy
_atom_site_site_symmetry_order
_atom_site_calc_flag
_atom_site_refinement_flags_posn
_atom_site_refinement_flags_adp
_atom_site_refinement_flags_occupancy
_atom_site_disorder_assembly
_atom_site_disorder_group
Mo1A Mo 0.68159(2) 0.27158(2) 0.47843(2) 0.01624(4) Uani 1 1 d . . . . .
N1A N 0.61889(7) 0.16464(12) 0.40538(9) 0.0201(3) Uani 1 1 d . . . . .
N2A N 0.55355(7) 0.15872(11) 0.40583(9) 0.0187(3) Uani 1 1 d . . . . .
C1A C 0.63572(9) 0.10199(15) 0.34504(12) 0.0252(4) Uani 1 1 d . . . . .
H1A H 0.678514 0.090260 0.331647 0.030 Uiso 1 1 calc R U . . .
C2A C 0.58219(10) 0.05646(16) 0.30467(13) 0.0284(4) Uani 1 1 d . . . . .
H2A H 0.580904 0.009118 0.259783 0.034 Uiso 1 1 calc R U . . .
C3A C 0.53131(9) 0.09520(15) 0.34418(12) 0.0251(4) Uani 1 1 d . . . . .
H3A H 0.487509 0.079644 0.330212 0.030 Uiso 1 1 calc R U . . .
N3A N 0.61876(7) 0.21541(12) 0.57780(9) 0.0203(3) Uani 1 1 d . . . . .
N4A N 0.55389(7) 0.20679(12) 0.56022(9) 0.0195(3) Uani 1 1 d . . . . .
C4A C 0.63111(10) 0.18206(17) 0.65714(12) 0.0287(4) Uani 1 1 d . . . . .
H4A H 0.672605 0.178883 0.685894 0.034 Uiso 1 1 calc R U . . .
C5A C 0.57533(10) 0.15278(19) 0.69178(13) 0.0363(5) Uani 1 1 d . . . . .
H5A H 0.571083 0.126913 0.747034 0.044 Uiso 1 1 calc R U . . .
C6A C 0.52761(10) 0.16922(17) 0.62903(12) 0.0292(4) Uani 1 1 d . . . . .
H6A H 0.483351 0.156376 0.633152 0.035 Uiso 1 1 calc R U . . .
N5A N 0.59408(7) 0.37104(11) 0.44495(9) 0.0180(3) Uani 1 1 d . . . . .
N6A N 0.53265(7) 0.33503(11) 0.44248(9) 0.0176(3) Uani 1 1 d . . . . .
C7A C 0.58977(9) 0.46129(14) 0.40874(11) 0.0204(3) Uani 1 1 d . . . . .
H7A H 0.625262 0.503932 0.401899 0.025 Uiso 1 1 calc R U . . .
C8A C 0.52679(9) 0.48471(14) 0.38242(11) 0.0219(4) Uani 1 1 d . . . . .
H8A H 0.511062 0.544307 0.355613 0.026 Uiso 1 1 calc R U . . .
C9A C 0.49229(8) 0.40247(14) 0.40379(11) 0.0207(3) Uani 1 1 d . . . . .
H9A H 0.447337 0.394350 0.393086 0.025 Uiso 1 1 calc R U . . .
B1A B 0.52011(9) 0.22577(15) 0.47027(13) 0.0185(4) Uani 1 1 d . . . . .
C10A C 0.44479(8) 0.20325(14) 0.47691(11) 0.0198(3) Uani 1 1 d . . . . .
C11A C 0.41643(9) 0.10948(15) 0.46110(12) 0.0248(4) Uani 1 1 d . . . . .
H11A H 0.441171 0.056583 0.440457 0.030 Uiso 1 1 calc R U . . .
C12A C 0.35296(9) 0.09301(15) 0.47515(13) 0.0264(4) Uani 1 1 d . . . . .
F1A F 0.32608(6) 0.00400(10) 0.45606(9) 0.0428(3) Uani 1 1 d . . . . .
C13A C 0.31592(9) 0.16583(15) 0.50808(12) 0.0247(4) Uani 1 1 d . . . . .
F2A F 0.25456(5) 0.14911(10) 0.52254(8) 0.0364(3) Uani 1 1 d . . . . .
C14A C 0.34405(9) 0.25726(15) 0.52641(12) 0.0229(4) Uani 1 1 d . . . . .
F3A F 0.30756(5) 0.32898(10) 0.55959(8) 0.0340(3) Uani 1 1 d . . . . .
C15A C 0.40669(9) 0.27649(14) 0.51164(12) 0.0222(4) Uani 1 1 d . . . . .
H15A H 0.424440 0.340368 0.525153 0.027 Uiso 1 1 calc R U . . .
C16A C 0.72351(9) 0.38951(16) 0.56648(13) 0.0281(4) Uani 1 1 d . . . . .
C17A C 0.75581(9) 0.30138(17) 0.59326(12) 0.0299(4) Uani 1 1 d . . . . .
H17A H 0.745795 0.273583 0.648749 0.036 Uiso 1 1 calc R U . . .
H17B H 0.801625 0.296631 0.582419 0.036 Uiso 1 1 calc R U . . .
C18A C 0.67759(11) 0.4441(2) 0.61925(16) 0.0441(6) Uani 1 1 d . . . . .
H18A H 0.701811 0.484927 0.662031 0.066 Uiso 1 1 calc R U . . .
H18B H 0.651467 0.395455 0.647532 0.066 Uiso 1 1 calc R U . . .
H18C H 0.649692 0.487202 0.582464 0.066 Uiso 1 1 calc R U . . .
C19A C 0.73917(9) 0.42168(15) 0.48596(13) 0.0284(4) Uani 1 1 d . . . . .
H19A H 0.784868 0.418203 0.474243 0.034 Uiso 1 1 calc R U . . .
H19B H 0.716778 0.481866 0.462449 0.034 Uiso 1 1 calc R U . . .
C20A C 0.72499(8) 0.29576(15) 0.37575(12) 0.0221(4) Uani 1 1 d . . . . .
O1A O 0.75187(7) 0.30474(13) 0.31457(9) 0.0336(3) Uani 1 1 d . . . . .
C21A C 0.74642(9) 0.16660(15) 0.48821(12) 0.0244(4) Uani 1 1 d . . . . .
O2A O 0.78528(7) 0.10550(12) 0.48904(11) 0.0373(4) Uani 1 1 d . . . . .
Mo1B Mo 1.02740(2) 0.75563(2) 0.17317(2) 0.01461(4) Uani 1 1 d . . . . .
N1B N 0.96188(7) 0.62306(11) 0.13971(9) 0.0168(3) Uani 1 1 d . . . . .
N2B N 0.89671(7) 0.62909(11) 0.14350(9) 0.0157(3) Uani 1 1 d . . . . .
C1B C 0.97209(9) 0.54097(14) 0.09467(11) 0.0208(3) Uani 1 1 d . . . . .
H1B H 1.013237 0.517689 0.082512 0.025 Uiso 1 1 calc R U . . .
C2B C 0.91479(9) 0.49376(14) 0.06775(11) 0.0214(4) Uani 1 1 d . . . . .
H2B H 0.909146 0.434373 0.035109 0.026 Uiso 1 1 calc R U . . .
C3B C 0.86839(8) 0.55241(13) 0.09903(11) 0.0184(3) Uani 1 1 d . . . . .
H3B H 0.823560 0.541087 0.090833 0.022 Uiso 1 1 calc R U . . .
N3B N 0.96217(7) 0.77329(11) 0.27877(9) 0.0177(3) Uani 1 1 d . . . . .
N4B N 0.89811(7) 0.75380(11) 0.26579(9) 0.0168(3) Uani 1 1 d . . . . .
C4B C 0.97154(9) 0.80734(15) 0.35814(11) 0.0238(4) Uani 1 1 d . . . . .
H4B H 1.011997 0.826860 0.384268 0.029 Uiso 1 1 calc R U . . .
C5B C 0.91466(10) 0.81060(16) 0.39767(12) 0.0271(4) Uani 1 1 d . . . . .
H5B H 0.908477 0.831763 0.453817 0.033 Uiso 1 1 calc R U . . .
C6B C 0.86934(9) 0.77626(15) 0.33712(12) 0.0236(4) Uani 1 1 d . . . . .
H6B H 0.824924 0.769385 0.344193 0.028 Uiso 1 1 calc R U . . .
N5B N 0.94386(7) 0.82942(11) 0.10448(9) 0.0171(3) Uani 1 1 d . . . . .
N6B N 0.88065(7) 0.80786(11) 0.11350(9) 0.0168(3) Uani 1 1 d . . . . .
C7B C 0.94479(9) 0.89190(14) 0.03856(11) 0.0207(3) Uani 1 1 d . . . . .
H7B H 0.982585 0.919314 0.018373 0.025 Uiso 1 1 calc R U . . .
C8B C 0.88324(9) 0.91138(14) 0.00356(11) 0.0238(4) Uani 1 1 d . . . . .
H8B H 0.870750 0.953481 -0.043217 0.029 Uiso 1 1 calc R U . . .
C9B C 0.84442(9) 0.85597(14) 0.05188(11) 0.0221(4) Uani 1 1 d . . . . .
H9B H 0.799095 0.852117 0.043249 0.027 Uiso 1 1 calc R U . . .
B1B B 0.86559(9) 0.72431(15) 0.17778(12) 0.0165(3) Uani 1 1 d . . . . .
C10B C 0.79063(8) 0.70745(14) 0.19165(11) 0.0180(3) Uani 1 1 d . . . . .
C11B C 0.77118(9) 0.61548(15) 0.22350(11) 0.0226(4) Uani 1 1 d . . . . .
H11B H 0.800806 0.561718 0.229344 0.027 Uiso 1 1 calc R U . . .
C12B C 0.70959(10) 0.60213(16) 0.24642(12) 0.0268(4) Uani 1 1 d . . . . .
F1B F 0.69106(6) 0.51320(10) 0.27610(9) 0.0434(3) Uani 1 1 d . . . . .
C13B C 0.66573(9) 0.67887(17) 0.24100(12) 0.0269(4) Uani 1 1 d . . . . .
F2B F 0.60606(6) 0.66541(11) 0.26543(8) 0.0404(3) Uani 1 1 d . . . . .
C14B C 0.68501(9) 0.76967(16) 0.21240(13) 0.0269(4) Uani 1 1 d . . . . .
F3B F 0.64229(6) 0.84599(11) 0.21004(9) 0.0434(3) Uani 1 1 d . . . . .
C15B C 0.74596(9) 0.78533(15) 0.18760(12) 0.0237(4) Uani 1 1 d . . . . .
H15B H 0.757615 0.849250 0.167705 0.028 Uiso 1 1 calc R U . . .
C16B C 1.09294(9) 0.65701(15) 0.25620(12) 0.0248(4) Uani 1 1 d . . . . .
C17B C 1.10870(9) 0.75517(16) 0.28303(12) 0.0254(4) Uani 1 1 d . . . . .
H17C H 1.151015 0.780888 0.269383 0.030 Uiso 1 1 calc R U . . .
H17D H 1.096531 0.774910 0.339957 0.030 Uiso 1 1 calc R U . . .
C18B C 1.06246(10) 0.58097(19) 0.31098(15) 0.0383(5) Uani 1 1 d . . . . .
H18D H 1.095920 0.545520 0.345868 0.057 Uiso 1 1 calc R U . . .
H18E H 1.037800 0.533037 0.274746 0.057 Uiso 1 1 calc R U . . .
H18F H 1.033874 0.614989 0.347886 0.057 Uiso 1 1 calc R U . . .
C19B C 1.10961(9) 0.63621(15) 0.17350(13) 0.0265(4) Uani 1 1 d . . . . .
H19C H 1.097817 0.569481 0.150204 0.032 Uiso 1 1 calc R U . . .
H19D H 1.152015 0.660056 0.158464 0.032 Uiso 1 1 calc R U . . .
C20B C 1.07083(9) 0.76132(14) 0.06853(11) 0.0206(3) Uani 1 1 d . . . . .
O1B O 1.09700(7) 0.77052(12) 0.00700(9) 0.0320(3) Uani 1 1 d . . . . .
C21B C 1.06972(9) 0.88582(14) 0.18495(11) 0.0216(4) Uani 1 1 d . . . . .
O2B O 1.09592(7) 0.96200(11) 0.18721(10) 0.0328(3) Uani 1 1 d . . . . .

loop_
_atom_site_aniso_label
_atom_site_aniso_U_11
_atom_site_aniso_U_22
_atom_site_aniso_U_33
_atom_site_aniso_U_23
_atom_site_aniso_U_13
_atom_site_aniso_U_12
Mo1A 0.01228(7) 0.01944(8) 0.01690(7) 0.00095(5) 0.00050(5) 0.00038(5)
N1A 0.0140(7) 0.0232(8) 0.0230(7) -0.0030(6) 0.0012(5) 0.0014(6)
N2A 0.0143(7) 0.0199(7) 0.0220(7) -0.0014(6) 0.0010(5) -0.0004(5)
C1A 0.0213(9) 0.0288(10) 0.0258(9) -0.0063(8) 0.0035(7) 0.0032(7)
C2A 0.0275(10) 0.0309(11) 0.0267(10) -0.0110(8) 0.0021(8) -0.0007(8)
C3A 0.0213(9) 0.0277(10) 0.0257(9) -0.0045(8) -0.0013(7) -0.0039(7)
N3A 0.0166(7) 0.0253(8) 0.0186(7) 0.0013(6) -0.0003(5) -0.0016(6)
N4A 0.0157(7) 0.0228(8) 0.0201(7) 0.0015(6) 0.0030(5) -0.0007(6)
C4A 0.0259(10) 0.0379(12) 0.0219(9) 0.0071(8) -0.0006(7) -0.0019(8)
C5A 0.0321(11) 0.0522(15) 0.0245(10) 0.0143(10) 0.0024(8) -0.0052(10)
C6A 0.0241(10) 0.0384(12) 0.0260(9) 0.0079(8) 0.0066(7) -0.0040(8)
N5A 0.0138(7) 0.0192(7) 0.0210(7) -0.0006(6) 0.0019(5) -0.0018(5)
N6A 0.0126(6) 0.0197(7) 0.0204(7) -0.0001(6) 0.0014(5) -0.0009(5)
C7A 0.0207(9) 0.0187(8) 0.0221(8) 0.0009(7) 0.0029(7) -0.0003(7)
C8A 0.0242(9) 0.0195(9) 0.0218(8) 0.0020(7) 0.0006(7) 0.0028(7)
C9A 0.0165(8) 0.0224(9) 0.0230(8) -0.0001(7) -0.0011(6) 0.0020(7)
B1A 0.0154(9) 0.0185(9) 0.0216(9) -0.0001(7) 0.0009(7) 0.0002(7)
C10A 0.0167(8) 0.0209(9) 0.0220(8) 0.0008(7) 0.0016(6) -0.0010(6)
C11A 0.0227(9) 0.0196(9) 0.0325(10) 0.0013(7) 0.0056(7) -0.0007(7)
C12A 0.0250(9) 0.0198(9) 0.0347(10) 0.0018(8) 0.0042(8) -0.0081(7)
F1A 0.0378(7) 0.0258(7) 0.0664(9) -0.0076(6) 0.0158(6) -0.0167(6)
C13A 0.0153(8) 0.0291(10) 0.0300(10) 0.0025(8) 0.0033(7) -0.0051(7)
F2A 0.0189(6) 0.0420(8) 0.0496(8) -0.0013(6) 0.0101(5) -0.0093(5)
C14A 0.0182(8) 0.0255(10) 0.0253(9) -0.0014(7) 0.0043(7) 0.0015(7)
F3A 0.0228(6) 0.0321(7) 0.0484(7) -0.0078(6) 0.0121(5) 0.0028(5)
C15A 0.0181(8) 0.0215(9) 0.0270(9) -0.0026(7) 0.0016(7) -0.0035(7)
C16A 0.0208(9) 0.0343(11) 0.0286(10) -0.0096(8) -0.0021(7) -0.0075(8)
C17A 0.0203(9) 0.0452(13) 0.0233(9) 0.0025(9) -0.0039(7) -0.0077(8)
C18A 0.0360(13) 0.0502(15) 0.0467(13) -0.0285(12) 0.0065(10) -0.0080(11)
C19A 0.0206(9) 0.0254(10) 0.0380(11) 0.0018(8) -0.0043(8) -0.0058(7)
C20A 0.0162(8) 0.0267(9) 0.0232(9) 0.0019(7) 0.0003(6) 0.0026(7)
O1A 0.0270(7) 0.0480(10) 0.0269(7) 0.0052(7) 0.0089(6) 0.0045(7)
C21A 0.0178(8) 0.0252(9) 0.0300(10) 0.0073(8) 0.0019(7) -0.0002(7)
O2A 0.0223(7) 0.0305(8) 0.0595(10) 0.0139(7) 0.0058(7) 0.0067(6)
Mo1B 0.01244(7) 0.01679(7) 0.01456(7) 0.00108(5) 0.00079(5) -0.00130(5)
N1B 0.0131(6) 0.0167(7) 0.0208(7) -0.0009(6) 0.0021(5) 0.0005(5)
N2B 0.0136(6) 0.0150(7) 0.0186(7) -0.0007(5) 0.0020(5) 0.0011(5)
C1B 0.0173(8) 0.0192(8) 0.0262(9) -0.0030(7) 0.0034(7) 0.0020(6)
C2B 0.0226(9) 0.0177(8) 0.0235(9) -0.0044(7) 0.0003(7) -0.0005(7)
C3B 0.0169(8) 0.0177(8) 0.0205(8) 0.0005(6) -0.0002(6) -0.0024(6)
N3B 0.0159(7) 0.0215(7) 0.0158(7) -0.0002(6) 0.0008(5) -0.0031(6)
N4B 0.0143(7) 0.0188(7) 0.0175(7) -0.0008(5) 0.0017(5) -0.0007(5)
C4B 0.0246(9) 0.0277(10) 0.0187(8) -0.0038(7) -0.0004(7) -0.0024(7)
C5B 0.0294(10) 0.0327(11) 0.0198(9) -0.0068(8) 0.0062(7) -0.0029(8)
C6B 0.0216(9) 0.0295(10) 0.0205(8) -0.0034(7) 0.0064(7) -0.0014(7)
N5B 0.0161(7) 0.0165(7) 0.0187(7) 0.0013(5) 0.0019(5) -0.0003(5)
N6B 0.0153(7) 0.0156(7) 0.0193(7) 0.0007(5) 0.0008(5) 0.0011(5)
C7B 0.0238(9) 0.0181(8) 0.0203(8) 0.0039(7) 0.0028(7) 0.0005(7)
C8B 0.0281(10) 0.0227(9) 0.0203(8) 0.0040(7) -0.0003(7) 0.0050(7)
C9B 0.0199(8) 0.0234(9) 0.0225(9) 0.0007(7) -0.0022(7) 0.0045(7)
B1B 0.0133(8) 0.0172(9) 0.0190(9) -0.0015(7) 0.0010(6) 0.0010(7)
C10B 0.0148(8) 0.0200(8) 0.0191(8) -0.0009(7) 0.0015(6) -0.0002(6)
C11B 0.0213(9) 0.0234(9) 0.0239(9) 0.0017(7) 0.0058(7) 0.0005(7)
C12B 0.0270(10) 0.0276(10) 0.0268(9) -0.0001(8) 0.0083(7) -0.0065(8)
F1B 0.0427(8) 0.0330(7) 0.0580(9) 0.0064(6) 0.0273(7) -0.0095(6)
C13B 0.0156(8) 0.0395(12) 0.0262(9) -0.0014(8) 0.0045(7) -0.0048(8)
F2B 0.0170(6) 0.0592(9) 0.0463(7) 0.0003(7) 0.0117(5) -0.0056(6)
C14B 0.0164(9) 0.0337(11) 0.0307(10) 0.0001(8) 0.0030(7) 0.0076(7)
F3B 0.0253(6) 0.0456(8) 0.0609(9) 0.0106(7) 0.0128(6) 0.0180(6)
C15B 0.0181(8) 0.0228(9) 0.0306(10) 0.0024(8) 0.0038(7) 0.0031(7)
C16B 0.0155(8) 0.0293(10) 0.0291(9) 0.0104(8) -0.0016(7) 0.0023(7)
C17B 0.0158(8) 0.0385(11) 0.0213(9) 0.0022(8) -0.0029(6) 0.0003(7)
C18B 0.0285(11) 0.0416(13) 0.0442(13) 0.0243(11) -0.0012(9) 0.0023(9)
C19B 0.0164(8) 0.0277(10) 0.0348(10) 0.0003(8) -0.0016(7) 0.0031(7)
C20B 0.0174(8) 0.0245(9) 0.0198(8) 0.0000(7) -0.0002(6) 0.0006(7)
O1B 0.0287(8) 0.0456(9) 0.0228(7) 0.0028(6) 0.0093(6) 0.0015(7)
C21B 0.0200(8) 0.0246(9) 0.0203(8) 0.0001(7) 0.0014(6) -0.0018(7)
O2B 0.0340(8) 0.0253(8) 0.0388(8) 0.0007(6) 0.0012(6) -0.0117(6)

loop_
_atom_type_symbol
_atom_type_description
_atom_type_scat_dispersion_real
_atom_type_scat_dispersion_imag
_atom_type_scat_source
C C 0.0033 0.0016 'International Tables Vol C Tables 4.2.6.8 and 6.1.1.4'
H H 0.0000 0.0000 'International Tables Vol C Tables 4.2.6.8 and 6.1.1.4'
B B 0.0013 0.0007 'International Tables Vol C Tables 4.2.6.8 and 6.1.1.4'
F F 0.0171 0.0103 'International Tables Vol C Tables 4.2.6.8 and 6.1.1.4'
Mo Mo -1.6832 0.6857 'International Tables Vol C Tables 4.2.6.8 and 6.1.1.4'
N N 0.0061 0.0033 'International Tables Vol C Tables 4.2.6.8 and 6.1.1.4'
O O 0.0106 0.0060 'International Tables Vol C Tables 4.2.6.8 and 6.1.1.4'

loop_
_geom_angle_atom_site_label_1
_geom_angle_atom_site_label_2
_geom_angle_atom_site_label_3
_geom_angle
_geom_angle_site_symmetry_1
_geom_angle_site_symmetry_3
_geom_angle_publ_flag
C20A Mo1A C21A 79.56(8) . . ?
C20A Mo1A N1A 88.23(7) . . ?
C21A Mo1A N1A 87.52(7) . . ?
C20A Mo1A C16A 102.41(8) . . ?
C21A Mo1A C16A 102.80(8) . . ?
N1A Mo1A C16A 166.27(7) . . ?
C20A Mo1A N3A 166.19(7) . . ?
C21A Mo1A N3A 98.34(7) . . ?
N1A Mo1A N3A 78.02(6) . . ?
C16A Mo1A N3A 91.38(7) . . ?
C20A Mo1A N5A 97.33(6) . . ?
C21A Mo1A N5A 167.08(7) . . ?
N1A Mo1A N5A 79.82(5) . . ?
C16A Mo1A N5A 90.12(7) . . ?
N3A Mo1A N5A 81.67(5) . . ?
C20A Mo1A C17A 107.11(7) . . ?
C21A Mo1A C17A 69.12(8) . . ?
N1A Mo1A C17A 148.46(7) . . ?
C16A Mo1A C17A 35.84(8) . . ?
N3A Mo1A C17A 84.53(6) . . ?
N5A Mo1A C17A 123.58(7) . . ?
C20A Mo1A C19A 68.15(8) . . ?
C21A Mo1A C19A 105.14(8) . . ?
N1A Mo1A C19A 150.03(6) . . ?
C16A Mo1A C19A 35.67(7) . . ?
N3A Mo1A C19A 125.23(7) . . ?
N5A Mo1A C19A 85.01(6) . . ?
C17A Mo1A C19A 60.25(7) . . ?
C1A N1A N2A 106.61(15) . . ?
C1A N1A Mo1A 126.90(12) . . ?
N2A N1A Mo1A 126.04(11) . . ?
C3A N2A N1A 108.76(15) . . ?
C3A N2A B1A 133.27(15) . . ?
N1A N2A B1A 117.90(14) . . ?
N1A C1A C2A 110.79(17) . . ?
N1A C1A H1A 124.6 . . ?
C2A C1A H1A 124.6 . . ?
C3A C2A C1A 104.61(17) . . ?
C3A C2A H2A 127.7 . . ?
C1A C2A H2A 127.7 . . ?
N2A C3A C2A 109.20(16) . . ?
N2A C3A H3A 125.4 . . ?
C2A C3A H3A 125.4 . . ?
C4A N3A N4A 106.18(15) . . ?
C4A N3A Mo1A 133.13(13) . . ?
N4A N3A Mo1A 120.65(11) . . ?
C6A N4A N3A 109.09(15) . . ?
C6A N4A B1A 127.53(15) . . ?
N3A N4A B1A 122.95(14) . . ?
N3A C4A C5A 110.95(17) . . ?
N3A C4A H4A 124.5 . . ?
C5A C4A H4A 124.5 . . ?
C6A C5A C4A 105.00(18) . . ?
C6A C5A H5A 127.5 . . ?
C4A C5A H5A 127.5 . . ?
N4A C6A C5A 108.78(18) . . ?
N4A C6A H6A 125.6 . . ?
C5A C6A H6A 125.6 . . ?
C7A N5A N6A 105.86(14) . . ?
C7A N5A Mo1A 130.50(12) . . ?
N6A N5A Mo1A 122.25(11) . . ?
C9A N6A N5A 109.32(15) . . ?
C9A N6A B1A 130.02(15) . . ?
N5A N6A B1A 120.07(14) . . ?
N5A C7A C8A 111.31(16) . . ?
N5A C7A H7A 124.3 . . ?
C8A C7A H7A 124.3 . . ?
C9A C8A C7A 104.55(16) . . ?
C9A C8A H8A 127.7 . . ?
C7A C8A H8A 127.7 . . ?
N6A C9A C8A 108.93(15) . . ?
N6A C9A H9A 125.5 . . ?
C8A C9A H9A 125.5 . . ?
N6A B1A N4A 109.65(14) . . ?
N6A B1A N2A 105.17(14) . . ?
N4A B1A N2A 107.82(14) . . ?
N6A B1A C10A 112.37(15) . . ?
N4A B1A C10A 106.64(14) . . ?
N2A B1A C10A 115.07(15) . . ?
C11A C10A C15A 116.69(17) . . ?
C11A C10A B1A 123.84(16) . . ?
C15A C10A B1A 118.85(16) . . ?
C12A C11A C10A 120.88(18) . . ?
C12A C11A H11A 119.6 . . ?
C10A C11A H11A 119.6 . . ?
F1A C12A C13A 118.41(17) . . ?
F1A C12A C11A 119.83(18) . . ?
C13A C12A C11A 121.76(18) . . ?
F2A C13A C12A 121.54(18) . . ?
F2A C13A C14A 120.77(18) . . ?
C12A C13A C14A 117.68(17) . . ?
F3A C14A C15A 120.44(17) . . ?
F3A C14A C13A 117.66(16) . . ?
C15A C14A C13A 121.90(18) . . ?
C14A C15A C10A 121.01(17) . . ?
C14A C15A H15A 119.5 . . ?
C10A C15A H15A 119.5 . . ?
C19A C16A C17A 112.84(19) . . ?
C19A C16A C18A 123.7(2) . . ?
C17A C16A C18A 123.4(2) . . ?
C19A C16A Mo1A 76.18(11) . . ?
C17A C16A Mo1A 75.66(12) . . ?
C18A C16A Mo1A 116.66(13) . . ?
C16A C17A Mo1A 68.50(10) . . ?
C16A C17A H17A 116.8 . . ?
Mo1A C17A H17A 116.8 . . ?
C16A C17A H17B 116.8 . . ?
Mo1A C17A H17B 116.8 . . ?
H17A C17A H17B 113.8 . . ?
C16A C18A H18A 109.5 . . ?
C16A C18A H18B 109.5 . . ?
H18A C18A H18B 109.5 . . ?
C16A C18A H18C 109.5 . . ?
H18A C18A H18C 109.5 . . ?
H18B C18A H18C 109.5 . . ?
C16A C19A Mo1A 68.15(11) . . ?
C16A C19A H19A 116.9 . . ?
Mo1A C19A H19A 116.9 . . ?
C16A C19A H19B 116.9 . . ?
Mo1A C19A H19B 116.9 . . ?
H19A C19A H19B 113.9 . . ?
O1A C20A Mo1A 176.26(18) . . ?
O2A C21A Mo1A 175.98(18) . . ?
C20B Mo1B C21B 78.94(8) . . ?
C20B Mo1B N5B 88.27(6) . . ?
C21B Mo1B N5B 89.11(7) . . ?
C20B Mo1B N3B 167.22(7) . . ?
C21B Mo1B N3B 97.62(7) . . ?
N5B Mo1B N3B 79.34(5) . . ?
C20B Mo1B C16B 102.34(7) . . ?
C21B Mo1B C16B 102.43(7) . . ?
N5B Mo1B C16B 165.55(6) . . ?
N3B Mo1B C16B 90.41(6) . . ?
C20B Mo1B N1B 98.38(7) . . ?
C21B Mo1B N1B 167.12(6) . . ?
N5B Mo1B N1B 78.19(5) . . ?
N3B Mo1B N1B 82.22(5) . . ?
C16B Mo1B N1B 90.44(6) . . ?
C20B Mo1B C17B 105.62(7) . . ?
C21B Mo1B C17B 68.47(7) . . ?
N5B Mo1B C17B 150.10(6) . . ?
N3B Mo1B C17B 84.18(6) . . ?
C16B Mo1B C17B 35.79(7) . . ?
N1B Mo1B C17B 124.15(6) . . ?
C20B Mo1B C19B 68.79(7) . . ?
C21B Mo1B C19B 106.20(7) . . ?
N5B Mo1B C19B 148.67(6) . . ?
N3B Mo1B C19B 123.85(6) . . ?
C16B Mo1B C19B 35.53(7) . . ?
N1B Mo1B C19B 84.20(6) . . ?
C17B Mo1B C19B 60.30(7) . . ?
C1B N1B N2B 105.81(14) . . ?
C1B N1B Mo1B 130.20(12) . . ?
N2B N1B Mo1B 121.77(10) . . ?
C3B N2B N1B 109.25(14) . . ?
C3B N2B B1B 128.74(14) . . ?
N1B N2B B1B 120.70(13) . . ?
N1B C1B C2B 111.47(16) . . ?
N1B C1B H1B 124.3 . . ?
C2B C1B H1B 124.3 . . ?
C3B C2B C1B 104.37(16) . . ?
C3B C2B H2B 127.8 . . ?
C1B C2B H2B 127.8 . . ?
N2B C3B C2B 109.07(15) . . ?
N2B C3B H3B 125.5 . . ?
C2B C3B H3B 125.5 . . ?
C4B N3B N4B 106.09(15) . . ?
C4B N3B Mo1B 132.81(12) . . ?
N4B N3B Mo1B 120.95(10) . . ?
C6B N4B N3B 109.17(14) . . ?
C6B N4B B1B 127.63(15) . . ?
N3B N4B B1B 122.73(14) . . ?
N3B C4B C5B 111.40(16) . . ?
N3B C4B H4B 124.3 . . ?
C5B C4B H4B 124.3 . . ?
C6B C5B C4B 104.29(16) . . ?
C6B C5B H5B 127.9 . . ?
C4B C5B H5B 127.9 . . ?
N4B C6B C5B 109.05(17) . . ?
N4B C6B H6B 125.5 . . ?
C5B C6B H6B 125.5 . . ?
C7B N5B N6B 106.54(14) . . ?
C7B N5B Mo1B 126.95(12) . . ?
N6B N5B Mo1B 125.86(11) . . ?
C9B N6B N5B 108.49(14) . . ?
C9B N6B B1B 132.91(15) . . ?
N5B N6B B1B 117.63(13) . . ?
N5B C7B C8B 111.04(16) . . ?
N5B C7B H7B 124.5 . . ?
C8B C7B H7B 124.5 . . ?
C9B C8B C7B 104.38(16) . . ?
C9B C8B H8B 127.8 . . ?
C7B C8B H8B 127.8 . . ?
N6B C9B C8B 109.52(16) . . ?
N6B C9B H9B 125.2 . . ?
C8B C9B H9B 125.2 . . ?
N2B B1B N4B 110.83(14) . . ?
N2B B1B N6B 104.50(14) . . ?
N4B B1B N6B 107.74(14) . . ?
N2B B1B C10B 111.84(14) . . ?
N4B B1B C10B 106.08(14) . . ?
N6B B1B C10B 115.84(14) . . ?
C15B C10B C11B 117.29(16) . . ?
C15B C10B B1B 122.86(16) . . ?
C11B C10B B1B 118.89(16) . . ?
C12B C11B C10B 120.80(18) . . ?
C12B C11B H11B 119.6 . . ?
C10B C11B H11B 119.6 . . ?
F1B C12B C13B 118.15(17) . . ?
F1B C12B C11B 120.45(19) . . ?
C13B C12B C11B 121.39(19) . . ?
F2B C13B C14B 121.14(19) . . ?
F2B C13B C12B 120.76(19) . . ?
C14B C13B C12B 118.07(17) . . ?
F3B C14B C13B 117.83(18) . . ?
F3B C14B C15B 120.04(19) . . ?
C13B C14B C15B 122.13(18) . . ?
C14B C15B C10B 120.27(18) . . ?
C14B C15B H15B 119.9 . . ?
C10B C15B H15B 119.9 . . ?
C19B C16B C17B 113.21(18) . . ?
C19B C16B C18B 123.1(2) . . ?
C17B C16B C18B 123.7(2) . . ?
C19B C16B Mo1B 76.03(11) . . ?
C17B C16B Mo1B 75.36(11) . . ?
C18B C16B Mo1B 117.62(13) . . ?
C16B C17B Mo1B 68.85(10) . . ?
C16B C17B H17C 116.8 . . ?
Mo1B C17B H17C 116.8 . . ?
C16B C17B H17D 116.8 . . ?
Mo1B C17B H17D 116.8 . . ?
H17C C17B H17D 113.8 . . ?
C16B C18B H18D 109.5 . . ?
C16B C18B H18E 109.5 . . ?
H18D C18B H18E 109.5 . . ?
C16B C18B H18F 109.5 . . ?
H18D C18B H18F 109.5 . . ?
H18E C18B H18F 109.5 . . ?
C16B C19B Mo1B 68.44(10) . . ?
C16B C19B H19C 116.8 . . ?
Mo1B C19B H19C 116.8 . . ?
C16B C19B H19D 116.8 . . ?
Mo1B C19B H19D 116.8 . . ?
H19C C19B H19D 113.8 . . ?
O1B C20B Mo1B 176.11(17) . . ?
O2B C21B Mo1B 176.00(17) . . ?

loop_
_geom_bond_atom_site_label_1
_geom_bond_atom_site_label_2
_geom_bond_distance
_geom_bond_site_symmetry_2
_geom_bond_publ_flag
Mo1A C20A 1.9479(19) . ?
Mo1A C21A 1.9518(19) . ?
Mo1A N1A 2.2071(15) . ?
Mo1A C16A 2.2382(19) . ?
Mo1A N3A 2.2550(15) . ?
Mo1A N5A 2.2938(15) . ?
Mo1A C17A 2.3306(18) . ?
Mo1A C19A 2.3416(19) . ?
N1A C1A 1.338(2) . ?
N1A N2A 1.3714(19) . ?
N2A C3A 1.349(2) . ?
N2A B1A 1.563(2) . ?
C1A C2A 1.387(3) . ?
C1A H1A 0.9500 . ?
C2A C3A 1.378(3) . ?
C2A H2A 0.9500 . ?
C3A H3A 0.9500 . ?
N3A C4A 1.337(2) . ?
N3A N4A 1.371(2) . ?
N4A C6A 1.354(2) . ?
N4A B1A 1.559(2) . ?
C4A C5A 1.385(3) . ?
C4A H4A 0.9500 . ?
C5A C6A 1.370(3) . ?
C5A H5A 0.9500 . ?
C6A H6A 0.9500 . ?
N5A C7A 1.337(2) . ?
N5A N6A 1.3718(19) . ?
N6A C9A 1.350(2) . ?
N6A B1A 1.555(3) . ?
C7A C8A 1.388(2) . ?
C7A H7A 0.9500 . ?
C8A C9A 1.373(3) . ?
C8A H8A 0.9500 . ?
C9A H9A 0.9500 . ?
B1A C10A 1.618(3) . ?
C10A C11A 1.403(3) . ?
C10A C15A 1.403(3) . ?
C11A C12A 1.382(3) . ?
C11A H11A 0.9500 . ?
C12A F1A 1.342(2) . ?
C12A C13A 1.373(3) . ?
C13A F2A 1.341(2) . ?
C13A C14A 1.379(3) . ?
C14A F3A 1.358(2) . ?
C14A C15A 1.375(3) . ?
C15A H15A 0.9500 . ?
C16A C19A 1.406(3) . ?
C16A C17A 1.408(3) . ?
C16A C18A 1.510(3) . ?
C17A H17A 0.9900 . ?
C17A H17B 0.9900 . ?
C18A H18A 0.9800 . ?
C18A H18B 0.9800 . ?
C18A H18C 0.9800 . ?
C19A H19A 0.9900 . ?
C19A H19B 0.9900 . ?
C20A O1A 1.162(2) . ?
C21A O2A 1.153(2) . ?
Mo1B C20B 1.9500(19) . ?
Mo1B C21B 1.9573(19) . ?
Mo1B N5B 2.2182(14) . ?
Mo1B N3B 2.2500(15) . ?
Mo1B C16B 2.2516(18) . ?
Mo1B N1B 2.2801(14) . ?
Mo1B C17B 2.3359(18) . ?
Mo1B C19B 2.3493(19) . ?
N1B C1B 1.335(2) . ?
N1B N2B 1.3733(19) . ?
N2B C3B 1.354(2) . ?
N2B B1B 1.548(2) . ?
C1B C2B 1.393(2) . ?
C1B H1B 0.9500 . ?
C2B C3B 1.371(2) . ?
C2B H2B 0.9500 . ?
C3B H3B 0.9500 . ?
N3B C4B 1.335(2) . ?
N3B N4B 1.3667(19) . ?
N4B C6B 1.353(2) . ?
N4B B1B 1.552(2) . ?
C4B C5B 1.388(3) . ?
C4B H4B 0.9500 . ?
C5B C6B 1.374(3) . ?
C5B H5B 0.9500 . ?
C6B H6B 0.9500 . ?
N5B C7B 1.337(2) . ?
N5B N6B 1.3733(19) . ?
N6B C9B 1.351(2) . ?
N6B B1B 1.559(2) . ?
C7B C8B 1.388(2) . ?
C7B H7B 0.9500 . ?
C8B C9B 1.375(3) . ?
C8B H8B 0.9500 . ?
C9B H9B 0.9500 . ?
B1B C10B 1.618(3) . ?
C10B C15B 1.399(2) . ?
C10B C11B 1.402(3) . ?
C11B C12B 1.378(3) . ?
C11B H11B 0.9500 . ?
C12B F1B 1.348(2) . ?
C12B C13B 1.376(3) . ?
C13B F2B 1.348(2) . ?
C13B C14B 1.368(3) . ?
C14B F3B 1.357(2) . ?
C14B C15B 1.380(3) . ?
C15B H15B 0.9500 . ?
C16B C19B 1.407(3) . ?
C16B C17B 1.412(3) . ?
C16B C18B 1.510(3) . ?
C17B H17C 0.9900 . ?
C17B H17D 0.9900 . ?
C18B H18D 0.9800 . ?
C18B H18E 0.9800 . ?
C18B H18F 0.9800 . ?
C19B H19C 0.9900 . ?
C19B H19D 0.9900 . ?
C20B O1B 1.159(2) . ?
C21B O2B 1.157(2) . ?

loop_
_geom_torsion_atom_site_label_1
_geom_torsion_atom_site_label_2
_geom_torsion_atom_site_label_3
_geom_torsion_atom_site_label_4
_geom_torsion
_geom_torsion_site_symmetry_1
_geom_torsion_site_symmetry_2
_geom_torsion_site_symmetry_3
_geom_torsion_site_symmetry_4
_geom_torsion_publ_flag
C1A N1A N2A C3A -1.9(2) . . . . ?
Mo1A N1A N2A C3A 170.76(13) . . . . ?
C1A N1A N2A B1A -179.32(16) . . . . ?
Mo1A N1A N2A B1A -6.6(2) . . . . ?
N2A N1A C1A C2A 1.2(2) . . . . ?
Mo1A N1A C1A C2A -171.42(14) . . . . ?
N1A C1A C2A C3A 0.0(2) . . . . ?
N1A N2A C3A C2A 2.0(2) . . . . ?
B1A N2A C3A C2A 178.80(19) . . . . ?
C1A C2A C3A N2A -1.2(2) . . . . ?
C4A N3A N4A C6A 0.5(2) . . . . ?
Mo1A N3A N4A C6A 178.38(13) . . . . ?
C4A N3A N4A B1A -172.54(17) . . . . ?
Mo1A N3A N4A B1A 5.3(2) . . . . ?
N4A N3A C4A C5A -0.6(2) . . . . ?
Mo1A N3A C4A C5A -178.08(16) . . . . ?
N3A C4A C5A C6A 0.4(3) . . . . ?
N3A N4A C6A C5A -0.2(2) . . . . ?
B1A N4A C6A C5A 172.39(19) . . . . ?
C4A C5A C6A N4A -0.1(3) . . . . ?
C7A N5A N6A C9A 1.08(19) . . . . ?
Mo1A N5A N6A C9A -166.77(11) . . . . ?
C7A N5A N6A B1A 173.13(15) . . . . ?
Mo1A N5A N6A B1A 5.3(2) . . . . ?
N6A N5A C7A C8A -0.2(2) . . . . ?
Mo1A N5A C7A C8A 166.24(12) . . . . ?
N5A C7A C8A C9A -0.7(2) . . . . ?
N5A N6A C9A C8A -1.5(2) . . . . ?
B1A N6A C9A C8A -172.55(17) . . . . ?
C7A C8A C9A N6A 1.3(2) . . . . ?
C9A N6A B1A N4A -137.26(18) . . . . ?
N5A N6A B1A N4A 52.6(2) . . . . ?
C9A N6A B1A N2A 107.06(19) . . . . ?
N5A N6A B1A N2A -63.12(18) . . . . ?
C9A N6A B1A C10A -18.8(3) . . . . ?
N5A N6A B1A C10A 170.97(14) . . . . ?
C6A N4A B1A N6A 128.0(2) . . . . ?
N3A N4A B1A N6A -60.3(2) . . . . ?
C6A N4A B1A N2A -118.0(2) . . . . ?
N3A N4A B1A N2A 53.7(2) . . . . ?
C6A N4A B1A C10A 6.1(3) . . . . ?
N3A N4A B1A C10A 177.78(15) . . . . ?
C3A N2A B1A N6A -112.2(2) . . . . ?
N1A N2A B1A N6A 64.38(18) . . . . ?
C3A N2A B1A N4A 130.8(2) . . . . ?
N1A N2A B1A N4A -52.6(2) . . . . ?
C3A N2A B1A C10A 12.0(3) . . . . ?
N1A N2A B1A C10A -171.41(15) . . . . ?
N6A B1A C10A C11A 148.89(17) . . . . ?
N4A B1A C10A C11A -90.9(2) . . . . ?
N2A B1A C10A C11A 28.6(3) . . . . ?
N6A B1A C10A C15A -40.4(2) . . . . ?
N4A B1A C10A C15A 79.7(2) . . . . ?
N2A B1A C10A C15A -160.75(16) . . . . ?
C15A C10A C11A C12A 3.4(3) . . . . ?
B1A C10A C11A C12A 174.23(18) . . . . ?
C10A C11A C12A F1A 177.09(18) . . . . ?
C10A C11A C12A C13A -2.6(3) . . . . ?
F1A C12A C13A F2A 1.1(3) . . . . ?
C11A C12A C13A F2A -179.20(18) . . . . ?
F1A C12A C13A C14A -179.25(18) . . . . ?
C11A C12A C13A C14A 0.5(3) . . . . ?
F2A C13A C14A F3A 0.2(3) . . . . ?
C12A C13A C14A F3A -179.50(17) . . . . ?
F2A C13A C14A C15A -179.54(18) . . . . ?
C12A C13A C14A C15A 0.8(3) . . . . ?
F3A C14A C15A C10A -179.61(17) . . . . ?
C13A C14A C15A C10A 0.1(3) . . . . ?
C11A C10A C15A C14A -2.1(3) . . . . ?
B1A C10A C15A C14A -173.48(17) . . . . ?
C19A C16A C17A Mo1A -67.96(14) . . . . ?
C18A C16A C17A Mo1A 112.71(19) . . . . ?
C17A C16A C19A Mo1A 67.64(14) . . . . ?
C18A C16A C19A Mo1A -113.03(18) . . . . ?
C1B N1B N2B C3B -1.59(18) . . . . ?
Mo1B N1B N2B C3B 163.10(11) . . . . ?
C1B N1B N2B B1B -169.63(15) . . . . ?
Mo1B N1B N2B B1B -4.94(19) . . . . ?
N2B N1B C1B C2B 0.9(2) . . . . ?
Mo1B N1B C1B C2B -162.04(12) . . . . ?
N1B C1B C2B C3B 0.2(2) . . . . ?
N1B N2B C3B C2B 1.74(19) . . . . ?
B1B N2B C3B C2B 168.53(16) . . . . ?
C1B C2B C3B N2B -1.1(2) . . . . ?
C4B N3B N4B C6B 0.1(2) . . . . ?
Mo1B N3B N4B C6B -176.08(12) . . . . ?
C4B N3B N4B B1B 172.74(16) . . . . ?
Mo1B N3B N4B B1B -3.4(2) . . . . ?
N4B N3B C4B C5B 0.0(2) . . . . ?
Mo1B N3B C4B C5B 175.50(14) . . . . ?
N3B C4B C5B C6B -0.1(2) . . . . ?
N3B N4B C6B C5B -0.1(2) . . . . ?
B1B N4B C6B C5B -172.32(17) . . . . ?
C4B C5B C6B N4B 0.1(2) . . . . ?
C7B N5B N6B C9B 1.23(19) . . . . ?
Mo1B N5B N6B C9B -170.05(12) . . . . ?
C7B N5B N6B B1B 171.44(15) . . . . ?
Mo1B N5B N6B B1B 0.2(2) . . . . ?
N6B N5B C7B C8B -0.4(2) . . . . ?
Mo1B N5B C7B C8B 170.74(12) . . . . ?
N5B C7B C8B C9B -0.5(2) . . . . ?
N5B N6B C9B C8B -1.6(2) . . . . ?
B1B N6B C9B C8B -169.74(17) . . . . ?
C7B C8B C9B N6B 1.3(2) . . . . ?
C3B N2B B1B N4B 142.65(16) . . . . ?
N1B N2B B1B N4B -51.9(2) . . . . ?
C3B N2B B1B N6B -101.56(19) . . . . ?
N1B N2B B1B N6B 63.91(18) . . . . ?
C3B N2B B1B C10B 24.5(2) . . . . ?
N1B N2B B1B C10B -170.03(14) . . . . ?
C6B N4B B1B N2B -130.87(18) . . . . ?
N3B N4B B1B N2B 57.9(2) . . . . ?
C6B N4B B1B N6B 115.38(19) . . . . ?
N3B N4B B1B N6B -55.8(2) . . . . ?
C6B N4B B1B C10B -9.3(2) . . . . ?
N3B N4B B1B C10B 179.51(15) . . . . ?
C9B N6B B1B N2B 106.2(2) . . . . ?
N5B N6B B1B N2B -61.07(17) . . . . ?
C9B N6B B1B N4B -135.87(18) . . . . ?
N5B N6B B1B N4B 56.86(18) . . . . ?
C9B N6B B1B C10B -17.3(3) . . . . ?
N5B N6B B1B C10B 175.42(14) . . . . ?
N2B B1B C10B C15B -152.84(16) . . . . ?
N4B B1B C10B C15B 86.2(2) . . . . ?
N6B B1B C10B C15B -33.3(2) . . . . ?
N2B B1B C10B C11B 38.6(2) . . . . ?
N4B B1B C10B C11B -82.30(19) . . . . ?
N6B B1B C10B C11B 158.23(16) . . . . ?
C15B C10B C11B C12B 2.6(3) . . . . ?
B1B C10B C11B C12B 171.72(17) . . . . ?
C10B C11B C12B F1B 179.27(17) . . . . ?
C10B C11B C12B C13B -1.7(3) . . . . ?
F1B C12B C13B F2B 0.5(3) . . . . ?
C11B C12B C13B F2B -178.50(18) . . . . ?
F1B C12B C13B C14B 178.75(18) . . . . ?
C11B C12B C13B C14B -0.3(3) . . . . ?
F2B C13B C14B F3B 0.5(3) . . . . ?
C12B C13B C14B F3B -177.70(18) . . . . ?
F2B C13B C14B C15B 179.56(18) . . . . ?
C12B C13B C14B C15B 1.4(3) . . . . ?
F3B C14B C15B C10B 178.61(17) . . . . ?
C13B C14B C15B C10B -0.4(3) . . . . ?
C11B C10B C15B C14B -1.5(3) . . . . ?
B1B C10B C15B C14B -170.21(17) . . . . ?
C19B C16B C17B Mo1B 67.45(13) . . . . ?
C18B C16B C17B Mo1B -113.69(18) . . . . ?
C17B C16B C19B Mo1B -67.04(14) . . . . ?
C18B C16B C19B Mo1B 114.09(18) . . . . ?
